data_4072034
loop_
_publ_author_name
'Ros, Abel'
'Alcarazo, Manuel'
'Iglesias-Sig\"uenza, Javier'
'D\'iez, Elena'
'\'Alvarez, Eleuterio'
'Fern\'andez, Rosario'
'Lassaletta, Jos\'e M.'

_publ_section_title
;
 Stereoselective Synthesis of Rhodium(I) 4-(Dialkylamino)triazol-5-ylidene
 Complexes
;
_journal_issue 18
_journal_name_full Organometallics
_journal_page_first 4555
_journal_paper_doi 10.1021/om800533g
_journal_volume 27
_journal_year 2008
_chemical_absolute_configuration ad
_chemical_formula_moiety 'C24 H23 N4, Cl O4'
_chemical_formula_sum 'C24 H23 Cl N4 O4'
_chemical_formula_weight 466.91
_chemical_name_systematic
; 
 ? 
;
_space_group_IT_number 4
_symmetry_cell_setting monoclinic
_symmetry_space_group_name_Hall 'P 2yb'
_symmetry_space_group_name_H-M 'P 1 21 1'
_atom_sites_solution_hydrogens geom
_atom_sites_solution_primary direct
_atom_sites_solution_secondary difmap
_audit_creation_method SHELXL-97
_cell_angle_alpha 90.00
_cell_angle_beta 101.484(4)
_cell_angle_gamma 90.00
_cell_formula_units_Z 8
_cell_length_a 13.6299(18)
_cell_length_b 18.071(3)
_cell_length_c 18.990(3)
_cell_measurement_reflns_used 8186
_cell_measurement_temperature 100(2)
_cell_measurement_theta_max 25.08
_cell_measurement_theta_min 2.25
_cell_volume 4583.7(12)
_computing_cell_refinement 'Bruker (2006). APEX 2. Version 2.1.'
_computing_data_collection 'Bruker (2006). APEX 2. Version 2.1.'
_computing_data_reduction 'Bruker (2006). APEX 2. Version 2.1.'
_computing_molecular_graphics 'XP, SHELXTL v. 6.14 (Bruker, 2003)'
_computing_publication_material 'XCIF, SHELXTL v. 6.14 (Bruker, 2003)'
_computing_structure_refinement 'XL, SHELXTL v. 6.14 (Bruker, 2003)'
_computing_structure_solution 'Bruker (2006). APEX 2. Version 2.1.'
_diffrn_ambient_temperature 100(2)
_diffrn_detector_area_resol_mean 8.26
_diffrn_measured_fraction_theta_full 0.987
_diffrn_measured_fraction_theta_max 0.987
_diffrn_measurement_device_type
;
 Bruker-Nonius X8kappa APEX II CCD area detector'
;
_diffrn_measurement_method 'phi and omega scans with narrow frames'
_diffrn_radiation_monochromator graphite
_diffrn_radiation_source 'fine-focus sealed tube'
_diffrn_radiation_type MoK\a
_diffrn_radiation_wavelength 0.71073
_diffrn_reflns_av_R_equivalents 0.0317
_diffrn_reflns_av_sigmaI/netI 0.0599
_diffrn_reflns_limit_h_max 13
_diffrn_reflns_limit_h_min -17
_diffrn_reflns_limit_k_max 22
_diffrn_reflns_limit_k_min -22
_diffrn_reflns_limit_l_max 23
_diffrn_reflns_limit_l_min -23
_diffrn_reflns_number 29710
_diffrn_reflns_theta_full 26.39
_diffrn_reflns_theta_max 26.39
_diffrn_reflns_theta_min 1.52
_diffrn_standards_decay_% 0
_exptl_absorpt_coefficient_mu 0.205
_exptl_absorpt_correction_T_max 0.9466
_exptl_absorpt_correction_T_min 0.9428
_exptl_absorpt_correction_type multi-scan
_exptl_absorpt_process_details
;
 SADABS, Bruker (2006). APEX 2. Version 2.1. Bruker Analytical
 X-ray Solutions, Madison, Wisconsin, USA.
;
_exptl_crystal_colour colourless
_exptl_crystal_density_diffrn 1.353
_exptl_crystal_density_method 'not measured'
_exptl_crystal_description prism
_exptl_crystal_F_000 1952
_exptl_crystal_size_max 0.29
_exptl_crystal_size_mid 0.28
_exptl_crystal_size_min 0.27
_refine_diff_density_max 1.520
_refine_diff_density_min -0.546
_refine_diff_density_rms 0.075
_refine_ls_abs_structure_details 'Flack H D (1983), Acta Cryst. A39, 876-881'
_refine_ls_abs_structure_Flack -0.03(6)
_refine_ls_extinction_method none
_refine_ls_goodness_of_fit_ref 1.046
_refine_ls_hydrogen_treatment constr
_refine_ls_matrix_type fullcycle
_refine_ls_number_parameters 1211
_refine_ls_number_reflns 18110
_refine_ls_number_restraints 155
_refine_ls_restrained_S_all 1.057
_refine_ls_R_factor_all 0.0922
_refine_ls_R_factor_gt 0.0682
_refine_ls_shift/su_max 0.002
_refine_ls_shift/su_mean 0.000
_refine_ls_structure_factor_coef Fsqd
_refine_ls_weighting_details 'calc w=1/[\s^2^(Fo^2^)+(0.1073P)^2^+2.9637P] where P=(Fo^2^+2Fc^2^)/3'
_refine_ls_weighting_scheme calc
_refine_ls_wR_factor_gt 0.1758
_refine_ls_wR_factor_ref 0.1938
_reflns_number_gt 14022
_reflns_number_total 18110
_reflns_threshold_expression >2sigma(I)
_cod_data_source_file om800533g_si_003.cif
_cod_data_source_block 23
_cod_depositor_comments
;
The following automatic conversions were performed:

'_symmetry_cell_setting' value 'Monoclinic' changed to 'monoclinic'
according to /home/saulius/struct/CIF-dictionaries/cif_core.dic
dictionary named 'cif_core.dic' version 2.4.1 from 2010-06-29.

Automatic conversion script
Id: cif_fix_values 1715 2011-07-08 13:25:40Z adriana 
;
_cod_original_cell_volume 4583.7(11)
_cod_original_sg_symbol_H-M P2(1)
_cod_database_code 4072034

loop_
_symmetry_equiv_pos_as_xyz
'x, y, z'
'-x, y+1/2, -z'

loop_
_atom_site_label
_atom_site_type_symbol
_atom_site_fract_x
_atom_site_fract_y
_atom_site_fract_z
_atom_site_U_iso_or_equiv
_atom_site_adp_type
_atom_site_occupancy
_atom_site_symmetry_multiplicity
_atom_site_calc_flag
_atom_site_refinement_flags
_atom_site_disorder_assembly
_atom_site_disorder_group
N1A N 0.6138(2) 0.5806(2) 0.2200(2) 0.0321(8) Uani 1 1 d . . .
N2A N 0.6076(3) 0.5622(2) 0.1489(2) 0.0392(9) Uani 1 1 d . . .
N3A N 0.5983(3) 0.46338(19) 0.21487(18) 0.0279(7) Uani 1 1 d . . .
N4A N 0.5887(3) 0.3902(2) 0.23735(19) 0.0313(8) Uani 1 1 d . . .
C1A C 0.5980(3) 0.4905(3) 0.1468(2) 0.0353(10) Uani 1 1 d . . .
H1A H 0.5918 0.4611 0.1047 0.042 Uiso 1 1 calc R . .
C2A C 0.6072(3) 0.5213(2) 0.2588(2) 0.0290(9) Uani 1 1 d . . .
H2A H 0.6086 0.5201 0.3090 0.035 Uiso 1 1 calc R . .
C3A C 0.6860(3) 0.3510(3) 0.2645(2) 0.0372(10) Uani 1 1 d . . .
H3A H 0.7074 0.3604 0.3172 0.045 Uiso 1 1 calc R . .
C4A C 0.6519(4) 0.2682(3) 0.2528(3) 0.0528(14) Uani 1 1 d . . .
H4A1 H 0.6855 0.2444 0.2170 0.063 Uiso 1 1 calc R . .
H4A2 H 0.6693 0.2403 0.2984 0.063 Uiso 1 1 calc R . .
C5A C 0.5385(4) 0.2688(3) 0.2257(3) 0.0506(13) Uani 1 1 d . . .
H5A1 H 0.5028 0.2651 0.2662 0.061 Uiso 1 1 calc R . .
H5A2 H 0.5171 0.2274 0.1919 0.061 Uiso 1 1 calc R . .
C6A C 0.5185(3) 0.3439(3) 0.1874(3) 0.0359(10) Uani 1 1 d . . .
H6A H 0.5397 0.3418 0.1400 0.043 Uiso 1 1 calc R . .
C7A C 0.7702(3) 0.3707(2) 0.2282(2) 0.0340(10) Uani 1 1 d . . .
C8A C 0.8604(4) 0.3945(3) 0.2704(3) 0.0437(11) Uani 1 1 d . . .
H8A H 0.8659 0.4004 0.3207 0.052 Uiso 1 1 calc R . .
C9A C 0.9412(4) 0.4093(4) 0.2395(3) 0.0595(16) Uani 1 1 d . . .
H9A H 1.0029 0.4242 0.2689 0.071 Uiso 1 1 calc R . .
C10A C 0.9335(4) 0.4028(4) 0.1664(3) 0.0622(16) Uani 1 1 d . . .
H10A H 0.9893 0.4142 0.1453 0.075 Uiso 1 1 calc R . .
C11A C 0.8437(4) 0.3793(3) 0.1231(3) 0.0433(12) Uani 1 1 d . . .
H11A H 0.8380 0.3746 0.0726 0.052 Uiso 1 1 calc R . .
C12A C 0.7642(3) 0.3633(3) 0.1545(2) 0.0352(10) Uani 1 1 d . . .
H12A H 0.7033 0.3467 0.1253 0.042 Uiso 1 1 calc R . .
C13A C 0.4117(3) 0.3724(2) 0.1770(3) 0.0387(11) Uani 1 1 d . . .
C14A C 0.3590(4) 0.3881(3) 0.1091(3) 0.0452(12) Uani 1 1 d . . .
H14A H 0.3908 0.3832 0.0692 0.054 Uiso 1 1 calc R . .
C15A C 0.2601(4) 0.4110(3) 0.0982(4) 0.0549(15) Uani 1 1 d . . .
H15A H 0.2239 0.4205 0.0509 0.066 Uiso 1 1 calc R . .
C16A C 0.2153(4) 0.4196(3) 0.1553(4) 0.0636(17) Uani 1 1 d . . .
H16A H 0.1474 0.4350 0.1476 0.076 Uiso 1 1 calc R . .
C17A C 0.2670(5) 0.4063(3) 0.2247(4) 0.0659(18) Uani 1 1 d . . .
H17A H 0.2350 0.4134 0.2644 0.079 Uiso 1 1 calc R . .
C18A C 0.3665(4) 0.3824(3) 0.2360(3) 0.0482(13) Uani 1 1 d . . .
H18A H 0.4028 0.3731 0.2833 0.058 Uiso 1 1 calc R . .
C19A C 0.6236(3) 0.6575(3) 0.2424(3) 0.0428(12) Uani 1 1 d . . .
C20A C 0.6431(3) 0.6735(3) 0.3146(3) 0.0512(14) Uani 1 1 d . . .
H20A H 0.6521 0.6354 0.3498 0.061 Uiso 1 1 calc R . .
C21A C 0.6493(4) 0.7484(4) 0.3343(4) 0.070(2) Uani 1 1 d . . .
H21A H 0.6629 0.7617 0.3837 0.084 Uiso 1 1 calc R . .
C22A C 0.6354(4) 0.8032(3) 0.2816(6) 0.085(3) Uani 1 1 d . . .
H22A H 0.6406 0.8538 0.2953 0.102 Uiso 1 1 calc R . .
C23A C 0.6144(4) 0.7846(3) 0.2106(5) 0.0635(18) Uani 1 1 d . . .
H23A H 0.6039 0.8222 0.1749 0.076 Uiso 1 1 calc R . .
C24A C 0.6083(3) 0.7111(3) 0.1908(4) 0.0506(14) Uani 1 1 d . . .
H24A H 0.5936 0.6978 0.1414 0.061 Uiso 1 1 calc R . .
Cl1A Cl 0.07504(18) 0.47175(9) 0.44124(8) 0.0397(6) Uani 0.678(5) 1 d PGDU A 1
O1A O 0.0083(3) 0.41456(16) 0.4357(2) 0.075(2) Uani 0.678(5) 1 d PGDU A 1
O2A O 0.0809(4) 0.54047(13) 0.4677(2) 0.119(3) Uani 0.678(5) 1 d PGDU A 1
O3A O 0.1214(3) 0.4629(3) 0.37939(17) 0.0549(15) Uani 0.678(5) 1 d PGDU A 1
O4A O 0.1435(3) 0.4372(3) 0.50356(19) 0.113(3) Uani 0.678(5) 1 d PGDU A 1
Cl1E Cl 0.0387(2) 0.48139(10) 0.44972(10) 0.0335(12) Uani 0.322(5) 1 d PGDU A 2
O1E O 0.0972(4) 0.4943(3) 0.52088(11) 0.073(4) Uani 0.322(5) 1 d PGDU A 2
O2E O 0.0615(3) 0.41639(14) 0.47839(19) 0.072(4) Uani 0.322(5) 1 d PGDU A 2
O3E O 0.0769(3) 0.51859(17) 0.39525(17) 0.074(4) Uani 0.322(5) 1 d PGDU A 2
O4E O -0.0441(3) 0.5035(3) 0.4428(3) 0.084(4) Uani 0.322(5) 1 d PGDU A 2
N1B N 0.9068(2) 0.7127(2) 0.34720(18) 0.0281(7) Uani 1 1 d . . .
N2B N 0.8899(3) 0.7835(2) 0.3683(2) 0.0384(9) Uani 1 1 d . . .
N3B N 0.9546(2) 0.71507(19) 0.46087(17) 0.0260(7) Uani 1 1 d . . .
N4B N 0.9931(3) 0.6878(2) 0.53001(18) 0.0343(8) Uani 1 1 d . . .
C1B C 0.9179(4) 0.7830(3) 0.4376(2) 0.0355(10) Uani 1 1 d . . .
H1B H 0.9136 0.8241 0.4680 0.043 Uiso 1 1 calc R . .
C2B C 0.9473(3) 0.6721(2) 0.4031(2) 0.0294(9) Uani 1 1 d . . .
H2B H 0.9673 0.6218 0.4023 0.035 Uiso 1 1 calc R . .
C3B C 0.9148(4) 0.6603(3) 0.5683(2) 0.0466(13) Uani 1 1 d . . .
H3B H 0.8970 0.6086 0.5517 0.056 Uiso 1 1 calc R . .
C4B C 0.9765(6) 0.6566(5) 0.6460(3) 0.090(3) Uani 1 1 d . . .
H4B1 H 0.9376 0.6779 0.6798 0.108 Uiso 1 1 calc R . .
H4B2 H 0.9924 0.6045 0.6598 0.108 Uiso 1 1 calc R . .
C5B C 1.0704(4) 0.6992(3) 0.6490(2) 0.0441(12) Uani 1 1 d . . .
H5B1 H 1.1288 0.6655 0.6581 0.053 Uiso 1 1 calc R . .
H5B2 H 1.0785 0.7360 0.6883 0.053 Uiso 1 1 calc R . .
C6B C 1.0634(3) 0.7385(2) 0.5762(2) 0.0333(10) Uani 1 1 d . . .
H6B H 1.0324 0.7885 0.5775 0.040 Uiso 1 1 calc R . .
C7B C 0.8200(4) 0.7041(3) 0.5608(2) 0.0439(12) Uani 1 1 d . . .
C8B C 0.8165(5) 0.7758(4) 0.5875(4) 0.075(2) Uani 1 1 d . . .
H8B H 0.8770 0.7990 0.6105 0.090 Uiso 1 1 calc R . .
C9B C 0.7291(6) 0.8130(5) 0.5815(5) 0.108(4) Uani 1 1 d . . .
H9B H 0.7295 0.8626 0.5981 0.130 Uiso 1 1 calc R . .
C10B C 0.6411(6) 0.7802(5) 0.5519(6) 0.111(3) Uani 1 1 d . . .
H10B H 0.5795 0.8055 0.5496 0.133 Uiso 1 1 calc R . .
C11B C 0.6427(6) 0.7081(5) 0.5248(5) 0.088(2) Uani 1 1 d . . .
H11B H 0.5817 0.6845 0.5036 0.105 Uiso 1 1 calc R . .
C12B C 0.7323(4) 0.6711(3) 0.5287(3) 0.0545(14) Uani 1 1 d . . .
H12B H 0.7330 0.6227 0.5092 0.065 Uiso 1 1 calc R . .
C13B C 1.1617(3) 0.7448(3) 0.5516(2) 0.0367(10) Uani 1 1 d . . .
C14B C 1.2164(4) 0.6835(3) 0.5400(3) 0.0422(11) Uani 1 1 d . . .
H14B H 1.1904 0.6355 0.5452 0.051 Uiso 1 1 calc R . .
C15B C 1.3093(4) 0.6909(4) 0.5210(3) 0.0572(15) Uani 1 1 d . . .
H15B H 1.3469 0.6482 0.5142 0.069 Uiso 1 1 calc R . .
C16B C 1.3466(4) 0.7598(4) 0.5119(3) 0.0598(16) Uani 1 1 d . . .
H16B H 1.4098 0.7650 0.4986 0.072 Uiso 1 1 calc R . .
C17B C 1.2921(4) 0.8218(4) 0.5222(3) 0.0544(15) Uani 1 1 d . . .
H17B H 1.3182 0.8695 0.5158 0.065 Uiso 1 1 calc R . .
C18B C 1.1990(4) 0.8156(3) 0.5419(2) 0.0401(11) Uani 1 1 d . . .
H18B H 1.1617 0.8585 0.5487 0.048 Uiso 1 1 calc R . .
C19B C 0.8826(3) 0.6904(3) 0.2726(2) 0.0382(11) Uani 1 1 d . . .
C20B C 0.8753(4) 0.6164(4) 0.2571(3) 0.0501(14) Uani 1 1 d . . .
H20B H 0.8848 0.5803 0.2941 0.060 Uiso 1 1 calc R . .
C21B C 0.8531(4) 0.5961(5) 0.1841(3) 0.069(2) Uani 1 1 d . . .
H21B H 0.8453 0.5453 0.1713 0.083 Uiso 1 1 calc R . .
C22B C 0.8426(4) 0.6485(6) 0.1315(3) 0.078(3) Uani 1 1 d . . .
H22B H 0.8306 0.6337 0.0826 0.094 Uiso 1 1 calc R . .
C23B C 0.8493(4) 0.7229(5) 0.1486(3) 0.071(2) Uani 1 1 d . . .
H23B H 0.8388 0.7590 0.1114 0.085 Uiso 1 1 calc R . .
C24B C 0.8717(3) 0.7452(4) 0.2212(3) 0.0518(15) Uani 1 1 d . . .
H24B H 0.8788 0.7960 0.2342 0.062 Uiso 1 1 calc R . .
Cl1B Cl 0.52812(8) 0.50253(7) 0.45037(6) 0.0391(3) Uani 1 1 d . . .
O1B O 0.4831(5) 0.4556(3) 0.3962(3) 0.1012(19) Uani 1 1 d . . .
O2B O 0.4703(3) 0.5661(2) 0.4547(2) 0.0679(12) Uani 1 1 d . . .
O3B O 0.6170(4) 0.5264(4) 0.4235(3) 0.1025(18) Uani 1 1 d . . .
O4B O 0.5689(6) 0.4762(4) 0.5147(2) 0.155(4) Uani 1 1 d . . .
N1C N 0.6206(2) 0.30196(18) 0.73135(18) 0.0245(7) Uani 1 1 d . . .
N2C N 0.5856(3) 0.3179(2) 0.65915(19) 0.0319(8) Uani 1 1 d . . .
N3C N 0.6329(3) 0.42001(18) 0.72060(19) 0.0279(7) Uani 1 1 d . . .
N4C N 0.6596(3) 0.49279(19) 0.73989(19) 0.0321(8) Uani 1 1 d . . .
C1C C 0.5937(3) 0.3882(2) 0.6545(2) 0.0323(9) Uani 1 1 d . . .
H1C H 0.5751 0.4153 0.6110 0.039 Uiso 1 1 calc R . .
C2C C 0.6509(3) 0.3628(2) 0.7680(2) 0.0256(8) Uani 1 1 d . . .
H2C H 0.6796 0.3659 0.8178 0.031 Uiso 1 1 calc R . .
C3C C 0.7116(3) 0.5318(2) 0.6883(2) 0.0322(9) Uani 1 1 d . . .
H3C H 0.6677 0.5324 0.6393 0.039 Uiso 1 1 calc R . .
C4C C 0.7173(4) 0.6093(2) 0.7211(3) 0.0377(10) Uani 1 1 d . . .
H4C1 H 0.7715 0.6125 0.7643 0.045 Uiso 1 1 calc R . .
H4C2 H 0.7286 0.6472 0.6859 0.045 Uiso 1 1 calc R . .
C5C C 0.6157(4) 0.6188(3) 0.7406(3) 0.0433(12) Uani 1 1 d . . .
H5C1 H 0.5677 0.6401 0.6996 0.052 Uiso 1 1 calc R . .
H5C2 H 0.6205 0.6525 0.7822 0.052 Uiso 1 1 calc R . .
C6C C 0.5803(4) 0.5416(3) 0.7593(2) 0.0384(11) Uani 1 1 d . . .
H6C H 0.5854 0.5391 0.8126 0.046 Uiso 1 1 calc R . .
C7C C 0.8097(3) 0.4968(2) 0.6851(2) 0.0308(9) Uani 1 1 d . . .
C8C C 0.8326(4) 0.4792(2) 0.6181(2) 0.0386(11) Uani 1 1 d . . .
H8C H 0.7834 0.4857 0.5755 0.046 Uiso 1 1 calc R . .
C9C C 0.9271(4) 0.4523(3) 0.6138(3) 0.0456(12) Uani 1 1 d . . .
H9C H 0.9415 0.4403 0.5682 0.055 Uiso 1 1 calc R . .
C10C C 0.9991(4) 0.4429(3) 0.6744(3) 0.0430(12) Uani 1 1 d . . .
H10C H 1.0638 0.4256 0.6710 0.052 Uiso 1 1 calc R . .
C11C C 0.9769(3) 0.4590(2) 0.7410(3) 0.0366(10) Uani 1 1 d . . .
H11C H 1.0267 0.4518 0.7831 0.044 Uiso 1 1 calc R . .
C12C C 0.8853(3) 0.4848(2) 0.7470(2) 0.0310(9) Uani 1 1 d . . .
H12C H 0.8717 0.4950 0.7932 0.037 Uiso 1 1 calc R . .
C13C C 0.4719(4) 0.5246(3) 0.7230(3) 0.0378(10) Uani 1 1 d . . .
C14C C 0.4042(4) 0.5127(3) 0.7660(3) 0.0488(13) Uani 1 1 d . . .
H14C H 0.4257 0.5115 0.8168 0.059 Uiso 1 1 calc R . .
C15C C 0.3016(4) 0.5022(3) 0.7347(3) 0.0582(15) Uani 1 1 d . . .
H15C H 0.2538 0.4963 0.7646 0.070 Uiso 1 1 calc R . .
C16C C 0.2710(4) 0.5006(3) 0.6604(3) 0.0520(13) Uani 1 1 d . . .
H16C H 0.2030 0.4917 0.6387 0.062 Uiso 1 1 calc R . .
C17C C 0.3423(4) 0.5124(3) 0.6188(3) 0.0441(12) Uani 1 1 d . . .
H17C H 0.3226 0.5120 0.5679 0.053 Uiso 1 1 calc R . .
C18C C 0.4402(4) 0.5246(3) 0.6497(3) 0.0400(11) Uani 1 1 d . . .
H18C H 0.4874 0.5332 0.6199 0.048 Uiso 1 1 calc R . .
C19C C 0.6258(3) 0.2270(2) 0.7566(2) 0.0230(8) Uani 1 1 d . . .
C20C C 0.6440(3) 0.2134(2) 0.8296(2) 0.0263(8) Uani 1 1 d . . .
H20C H 0.6526 0.2530 0.8633 0.032 Uiso 1 1 calc R . .
C21C C 0.6492(3) 0.1404(2) 0.8524(2) 0.0305(9) Uani 1 1 d . . .
H21C H 0.6614 0.1297 0.9024 0.037 Uiso 1 1 calc R . .
C22C C 0.6370(3) 0.0828(2) 0.8036(2) 0.0300(9) Uani 1 1 d . . .
H22C H 0.6413 0.0331 0.8202 0.036 Uiso 1 1 calc R . .
C23C C 0.6183(3) 0.0972(2) 0.7303(2) 0.0289(9) Uani 1 1 d . . .
H23C H 0.6100 0.0574 0.6969 0.035 Uiso 1 1 calc R . .
C24C C 0.6119(3) 0.1704(2) 0.7057(2) 0.0265(8) Uani 1 1 d . . .
H24C H 0.5983 0.1812 0.6557 0.032 Uiso 1 1 calc R . .
Cl1C Cl 0.59817(9) 0.39156(7) 0.95753(6) 0.0419(3) Uani 1 1 d . . .
O1C O 0.5447(3) 0.4072(3) 0.8875(2) 0.0828(16) Uani 1 1 d . . .
O2C O 0.6288(4) 0.4597(2) 0.9939(3) 0.0842(15) Uani 1 1 d . . .
O3C O 0.6849(3) 0.3496(2) 0.9518(2) 0.0560(10) Uani 1 1 d . . .
O4C O 0.5428(4) 0.3567(3) 0.9991(3) 0.0895(16) Uani 1 1 d . . .
N1D N 0.9000(2) 0.16474(18) 0.86698(17) 0.0225(7) Uani 1 1 d . . .
N2D N 0.9215(3) 0.09219(19) 0.88493(18) 0.0294(8) Uani 1 1 d . . .
N3D N 0.9176(3) 0.16000(19) 0.98151(18) 0.0291(8) Uani 1 1 d . . .
N4D N 0.9171(3) 0.1843(2) 1.05195(18) 0.0343(8) Uani 1 1 d . . .
C1D C 0.9324(3) 0.0908(3) 0.9550(2) 0.0343(10) Uani 1 1 d . . .
H1D H 0.9484 0.0478 0.9837 0.041 Uiso 1 1 calc R . .
C2D C 0.8960(3) 0.2052(2) 0.9242(2) 0.0279(9) Uani 1 1 d . . .
H2D H 0.8808 0.2565 0.9248 0.033 Uiso 1 1 calc R . .
C3D C 0.8692(4) 0.1302(3) 1.0944(2) 0.0374(10) Uani 1 1 d . . .
H3D H 0.9038 0.0812 1.0967 0.045 Uiso 1 1 calc R . .
C4D C 0.8959(4) 0.1698(3) 1.1674(2) 0.0431(12) Uani 1 1 d . . .
H4D1 H 0.8503 0.2120 1.1695 0.052 Uiso 1 1 calc R . .
H4D2 H 0.8919 0.1353 1.2073 0.052 Uiso 1 1 calc R . .
C5D C 1.0025(4) 0.1964(3) 1.1717(3) 0.0493(13) Uani 1 1 d . . .
H5D1 H 1.0506 0.1585 1.1950 0.059 Uiso 1 1 calc R . .
H5D2 H 1.0143 0.2426 1.2003 0.059 Uiso 1 1 calc R . .
C6D C 1.0161(4) 0.2105(3) 1.0937(3) 0.0410(11) Uani 1 1 d . . .
H6D H 1.0210 0.2651 1.0864 0.049 Uiso 1 1 calc R . .
C7D C 0.7599(4) 0.1212(3) 1.0647(2) 0.0380(11) Uani 1 1 d . . .
C8D C 0.7194(4) 0.0497(3) 1.0574(3) 0.0444(12) Uani 1 1 d . . .
H8D H 0.7619 0.0079 1.0688 0.053 Uiso 1 1 calc R . .
C9D C 0.6172(4) 0.0400(3) 1.0334(3) 0.0532(14) Uani 1 1 d . . .
H9D H 0.5905 -0.0087 1.0280 0.064 Uiso 1 1 calc R . .
C10D C 0.5556(4) 0.0982(4) 1.0178(3) 0.0557(15) Uani 1 1 d . . .
H10D H 0.4856 0.0907 1.0022 0.067 Uiso 1 1 calc R . .
C11D C 0.5946(4) 0.1692(3) 1.0245(3) 0.0472(12) Uani 1 1 d . . .
H11D H 0.5511 0.2104 1.0127 0.057 Uiso 1 1 calc R . .
C12D C 0.6964(4) 0.1811(3) 1.0480(2) 0.0395(11) Uani 1 1 d . . .
H12D H 0.7223 0.2300 1.0526 0.047 Uiso 1 1 calc R . .
C13D C 1.1102(4) 0.1742(3) 1.0782(2) 0.0368(10) Uani 1 1 d . . .
C14D C 1.1864(4) 0.2188(3) 1.0656(3) 0.0461(12) Uani 1 1 d . . .
H14D H 1.1775 0.2709 1.0628 0.055 Uiso 1 1 calc R . .
C15D C 1.2769(4) 0.1875(3) 1.0569(3) 0.0525(14) Uani 1 1 d . . .
H15D H 1.3301 0.2188 1.0499 0.063 Uiso 1 1 calc R . .
C16D C 1.2898(4) 0.1118(3) 1.0585(3) 0.0454(12) Uani 1 1 d . . .
H16D H 1.3510 0.0905 1.0517 0.054 Uiso 1 1 calc R . .
C17D C 1.2119(4) 0.0674(3) 1.0703(2) 0.0402(11) Uani 1 1 d . . .
H17D H 1.2196 0.0151 1.0712 0.048 Uiso 1 1 calc R . .
C18D C 1.1241(4) 0.0978(3) 1.0805(2) 0.0398(11) Uani 1 1 d . . .
H18D H 1.0718 0.0665 1.0893 0.048 Uiso 1 1 calc R . .
C19D C 0.8812(3) 0.1869(2) 0.7923(2) 0.0232(8) Uani 1 1 d . . .
C20D C 0.8655(3) 0.1336(2) 0.7398(2) 0.0257(8) Uani 1 1 d . . .
H20D H 0.8683 0.0825 0.7520 0.031 Uiso 1 1 calc R . .
C21D C 0.8456(3) 0.1563(2) 0.6686(2) 0.0303(9) Uani 1 1 d . . .
H21D H 0.8353 0.1203 0.6314 0.036 Uiso 1 1 calc R . .
C22D C 0.8407(3) 0.2304(3) 0.6513(2) 0.0312(9) Uani 1 1 d . . .
H22D H 0.8259 0.2451 0.6023 0.037 Uiso 1 1 calc R . .
C23D C 0.8571(3) 0.2831(2) 0.7045(2) 0.0265(8) Uani 1 1 d . . .
H23D H 0.8542 0.3341 0.6919 0.032 Uiso 1 1 calc R . .
C24D C 0.8780(3) 0.2627(2) 0.7768(2) 0.0248(8) Uani 1 1 d . . .
H24D H 0.8895 0.2987 0.8140 0.030 Uiso 1 1 calc R . .
Cl1D Cl 1.00021(9) 0.39838(6) 0.94934(6) 0.0378(2) Uani 1 1 d . . .
O1D O 0.8997(2) 0.3889(2) 0.90881(19) 0.0483(9) Uani 1 1 d . . .
O2D O 0.9963(5) 0.4245(3) 1.0192(2) 0.100(2) Uani 1 1 d . . .
O3D O 1.0520(4) 0.4513(3) 0.9183(2) 0.0741(13) Uani 1 1 d . . .
O4D O 1.0453(3) 0.3284(2) 0.9542(4) 0.0965(19) Uani 1 1 d . . .

loop_
_atom_site_aniso_label
_atom_site_aniso_U_11
_atom_site_aniso_U_22
_atom_site_aniso_U_33
_atom_site_aniso_U_23
_atom_site_aniso_U_13
_atom_site_aniso_U_12
N1A 0.0156(16) 0.033(2) 0.047(2) -0.0089(17) 0.0050(15) -0.0033(14)
N2A 0.035(2) 0.038(2) 0.044(2) 0.0036(18) 0.0056(18) -0.0061(17)
N3A 0.0286(18) 0.0295(19) 0.0263(17) -0.0031(15) 0.0071(14) -0.0023(14)
N4A 0.0335(19) 0.0283(18) 0.0323(18) -0.0014(15) 0.0070(15) -0.0021(15)
C1A 0.035(2) 0.039(3) 0.032(2) -0.0002(19) 0.0071(18) -0.0020(19)
C2A 0.0214(19) 0.031(2) 0.033(2) -0.0057(18) 0.0025(16) -0.0029(16)
C3A 0.038(2) 0.041(3) 0.030(2) 0.008(2) 0.0016(19) 0.003(2)
C4A 0.047(3) 0.044(3) 0.068(4) 0.018(3) 0.012(3) 0.006(2)
C5A 0.052(3) 0.036(3) 0.066(4) 0.006(2) 0.016(3) -0.004(2)
C6A 0.035(2) 0.034(2) 0.039(3) -0.006(2) 0.009(2) -0.0052(19)
C7A 0.032(2) 0.028(2) 0.038(2) -0.0039(18) -0.0035(18) 0.0051(17)
C8A 0.035(2) 0.051(3) 0.041(3) -0.008(2) -0.004(2) 0.002(2)
C9A 0.028(3) 0.091(5) 0.054(3) -0.011(3) -0.005(2) -0.010(3)
C10A 0.029(3) 0.096(5) 0.061(4) -0.016(3) 0.010(2) -0.009(3)
C11A 0.037(3) 0.053(3) 0.038(3) -0.014(2) 0.005(2) 0.003(2)
C12A 0.029(2) 0.038(2) 0.037(2) -0.006(2) 0.0001(18) -0.0007(18)
C13A 0.032(2) 0.027(2) 0.057(3) 0.000(2) 0.009(2) -0.0088(18)
C14A 0.043(3) 0.043(3) 0.048(3) -0.006(2) 0.004(2) -0.014(2)
C15A 0.045(3) 0.041(3) 0.073(4) -0.005(3) -0.004(3) -0.015(2)
C16A 0.029(3) 0.057(4) 0.104(5) 0.000(3) 0.009(3) -0.012(2)
C17A 0.058(4) 0.056(4) 0.097(5) 0.008(3) 0.047(4) 0.002(3)
C18A 0.045(3) 0.045(3) 0.054(3) 0.005(2) 0.011(2) -0.010(2)
C19A 0.017(2) 0.034(2) 0.077(4) -0.014(2) 0.008(2) -0.0044(18)
C20A 0.023(2) 0.045(3) 0.087(4) -0.028(3) 0.013(2) -0.006(2)
C21A 0.025(3) 0.059(4) 0.127(6) -0.057(4) 0.018(3) -0.012(2)
C22A 0.036(3) 0.031(3) 0.196(10) -0.024(5) 0.040(5) -0.005(2)
C23A 0.033(3) 0.040(3) 0.118(6) -0.004(4) 0.016(3) -0.004(2)
C24A 0.026(2) 0.038(3) 0.089(4) 0.002(3) 0.013(3) -0.007(2)
Cl1A 0.0475(13) 0.0319(10) 0.0411(10) -0.0145(8) 0.0120(9) -0.0153(9)
O1A 0.103(5) 0.055(4) 0.058(4) 0.009(3) -0.006(3) -0.055(4)
O2A 0.236(10) 0.033(3) 0.091(6) -0.028(3) 0.040(6) -0.029(4)
O3A 0.050(3) 0.065(4) 0.049(3) 0.003(3) 0.010(2) 0.008(3)
O4A 0.126(7) 0.117(6) 0.074(4) 0.033(5) -0.032(4) -0.030(5)
Cl1E 0.042(2) 0.027(2) 0.0326(19) -0.0016(14) 0.0090(16) -0.0017(15)
O1E 0.096(8) 0.074(8) 0.038(4) -0.007(6) -0.010(5) -0.002(7)
O2E 0.075(8) 0.033(5) 0.102(10) 0.025(5) 0.003(7) -0.004(5)
O3E 0.102(9) 0.067(8) 0.048(6) 0.017(6) 0.004(6) -0.043(7)
O4E 0.046(5) 0.041(7) 0.153(13) 0.010(8) -0.005(5) 0.006(5)
N1B 0.0213(16) 0.038(2) 0.0251(17) 0.0003(15) 0.0037(14) -0.0054(14)
N2B 0.038(2) 0.037(2) 0.038(2) 0.0068(17) 0.0034(17) -0.0014(17)
N3B 0.0281(17) 0.0281(17) 0.0211(16) 0.0008(14) 0.0030(14) -0.0068(14)
N4B 0.041(2) 0.035(2) 0.0236(18) 0.0054(15) -0.0019(15) -0.0111(16)
C1B 0.044(3) 0.029(2) 0.033(2) 0.0001(19) 0.0058(19) 0.0017(19)
C2B 0.030(2) 0.029(2) 0.027(2) 0.0005(18) 0.0000(17) 0.0014(17)
C3B 0.070(4) 0.045(3) 0.022(2) 0.001(2) 0.003(2) -0.034(3)
C4B 0.064(6) 0.063(6) 0.027(3) 0.004(3) -0.0015(13) -0.029(5)
C5B 0.051(3) 0.061(3) 0.017(2) 0.003(2) -0.0015(19) -0.023(2)
C6B 0.038(2) 0.030(2) 0.028(2) -0.0034(18) -0.0017(18) -0.0104(19)
C7B 0.059(3) 0.047(3) 0.030(2) -0.009(2) 0.018(2) -0.032(2)
C8B 0.079(5) 0.074(4) 0.087(5) -0.039(4) 0.052(4) -0.045(4)
C9B 0.090(5) 0.092(6) 0.173(9) -0.083(6) 0.099(6) -0.059(5)
C10B 0.073(5) 0.097(6) 0.177(10) -0.059(6) 0.061(6) -0.022(5)
C11B 0.066(5) 0.085(5) 0.108(6) -0.032(5) 0.009(4) -0.027(4)
C12B 0.059(3) 0.051(3) 0.055(3) -0.020(3) 0.014(3) -0.014(3)
C13B 0.037(2) 0.044(3) 0.026(2) 0.0097(19) -0.0007(19) -0.009(2)
C14B 0.044(3) 0.041(3) 0.039(3) 0.013(2) -0.001(2) 0.000(2)
C15B 0.044(3) 0.071(4) 0.053(3) 0.020(3) 0.003(3) 0.019(3)
C16B 0.037(3) 0.096(5) 0.042(3) 0.018(3) -0.004(2) -0.004(3)
C17B 0.049(3) 0.066(4) 0.042(3) 0.006(3) -0.004(2) -0.031(3)
C18B 0.051(3) 0.039(3) 0.027(2) -0.002(2) 0.001(2) -0.012(2)
C19B 0.019(2) 0.072(4) 0.023(2) -0.001(2) 0.0027(16) -0.005(2)
C20B 0.030(2) 0.087(4) 0.031(2) -0.021(3) -0.0021(19) 0.006(3)
C21B 0.026(3) 0.127(6) 0.050(4) -0.044(4) -0.005(2) 0.004(3)
C22B 0.032(3) 0.177(9) 0.023(3) -0.028(4) -0.004(2) 0.002(4)
C23B 0.027(3) 0.158(8) 0.026(3) 0.006(4) 0.000(2) -0.014(4)
C24B 0.026(2) 0.101(5) 0.026(2) 0.006(3) -0.0018(19) -0.011(3)
Cl1B 0.0390(6) 0.0427(6) 0.0319(5) -0.0058(5) -0.0022(4) 0.0100(5)
O1B 0.144(5) 0.065(3) 0.079(3) -0.031(3) -0.015(3) 0.019(3)
O2B 0.069(3) 0.055(2) 0.075(3) -0.006(2) 0.002(2) 0.030(2)
O3B 0.078(3) 0.127(5) 0.114(4) -0.017(4) 0.045(3) -0.017(3)
O4B 0.246(9) 0.182(7) 0.033(2) 0.034(3) 0.019(4) 0.154(7)
N1C 0.0218(16) 0.0253(18) 0.0257(17) 0.0023(14) 0.0034(13) 0.0030(13)
N2C 0.0323(19) 0.035(2) 0.0257(18) 0.0025(15) -0.0004(15) -0.0017(15)
N3C 0.0312(18) 0.0239(17) 0.0282(18) 0.0009(14) 0.0054(14) 0.0034(14)
N4C 0.043(2) 0.0224(18) 0.0341(19) -0.0001(15) 0.0151(16) 0.0059(15)
C1C 0.034(2) 0.029(2) 0.031(2) 0.0029(18) -0.0028(18) 0.0045(18)
C2C 0.028(2) 0.025(2) 0.027(2) -0.0001(16) 0.0115(16) 0.0033(16)
C3C 0.039(2) 0.027(2) 0.031(2) 0.0049(18) 0.0074(19) 0.0030(18)
C4C 0.048(3) 0.023(2) 0.039(3) 0.0012(19) 0.002(2) 0.0043(19)
C5C 0.052(3) 0.030(2) 0.047(3) -0.006(2) 0.006(2) 0.011(2)
C6C 0.043(3) 0.041(3) 0.031(2) 0.000(2) 0.007(2) 0.014(2)
C7C 0.033(2) 0.0174(19) 0.043(2) 0.0009(18) 0.0114(19) 0.0009(17)
C8C 0.058(3) 0.025(2) 0.031(2) 0.0059(18) 0.005(2) -0.006(2)
C9C 0.067(3) 0.031(2) 0.047(3) -0.004(2) 0.031(3) 0.000(2)
C10C 0.044(3) 0.029(2) 0.059(3) 0.002(2) 0.017(2) -0.002(2)
C11C 0.034(2) 0.033(2) 0.043(3) 0.004(2) 0.007(2) 0.0015(19)
C12C 0.042(2) 0.024(2) 0.026(2) -0.0018(16) 0.0044(18) -0.0017(18)
C13C 0.045(3) 0.028(2) 0.042(3) 0.0005(19) 0.012(2) 0.010(2)
C14C 0.048(3) 0.056(3) 0.044(3) 0.002(2) 0.013(2) 0.014(2)
C15C 0.052(3) 0.061(4) 0.068(4) 0.016(3) 0.027(3) 0.011(3)
C16C 0.035(3) 0.045(3) 0.072(4) 0.007(3) 0.000(3) 0.006(2)
C17C 0.046(3) 0.033(3) 0.051(3) 0.003(2) 0.005(2) 0.012(2)
C18C 0.038(3) 0.038(3) 0.044(3) 0.002(2) 0.010(2) 0.012(2)
C19C 0.0187(18) 0.0242(19) 0.026(2) 0.0005(15) 0.0048(15) 0.0011(15)
C20C 0.024(2) 0.028(2) 0.026(2) -0.0010(17) 0.0036(16) 0.0026(16)
C21C 0.032(2) 0.034(2) 0.027(2) 0.0066(18) 0.0085(18) -0.0010(18)
C22C 0.024(2) 0.026(2) 0.039(2) 0.0051(18) 0.0033(18) 0.0002(16)
C23C 0.026(2) 0.025(2) 0.035(2) -0.0029(17) 0.0039(17) 0.0002(16)
C24C 0.0231(19) 0.027(2) 0.030(2) 0.0013(17) 0.0049(16) -0.0011(16)
Cl1C 0.0560(7) 0.0423(6) 0.0297(5) 0.0012(5) 0.0136(5) 0.0138(6)
O1C 0.070(3) 0.144(5) 0.0282(19) -0.001(2) -0.0041(18) 0.040(3)
O2C 0.116(4) 0.053(3) 0.087(3) -0.028(2) 0.029(3) 0.011(3)
O3C 0.046(2) 0.058(2) 0.060(2) -0.0213(19) 0.0010(17) 0.0164(18)
O4C 0.098(4) 0.070(3) 0.117(4) 0.004(3) 0.060(3) 0.000(3)
N1D 0.0227(16) 0.0218(16) 0.0219(16) 0.0059(13) 0.0016(13) -0.0015(13)
N2D 0.0356(19) 0.0249(17) 0.0267(18) 0.0036(14) 0.0037(15) 0.0036(15)
N3D 0.0351(19) 0.0275(18) 0.0215(17) 0.0040(14) -0.0018(14) 0.0013(15)
N4D 0.044(2) 0.035(2) 0.0187(17) 0.0030(15) -0.0055(15) -0.0020(16)
C1D 0.039(2) 0.034(2) 0.027(2) 0.0036(18) -0.0012(18) 0.0066(19)
C2D 0.035(2) 0.022(2) 0.024(2) 0.0059(16) -0.0010(17) -0.0025(17)
C3D 0.048(3) 0.034(2) 0.029(2) 0.0043(19) 0.004(2) 0.008(2)
C4D 0.056(3) 0.049(3) 0.023(2) -0.002(2) 0.003(2) 0.018(2)
C5D 0.056(3) 0.057(3) 0.030(2) -0.014(2) -0.004(2) 0.007(3)
C6D 0.046(3) 0.031(2) 0.038(3) -0.003(2) -0.011(2) 0.003(2)
C7D 0.045(3) 0.052(3) 0.018(2) 0.0008(19) 0.0074(19) 0.004(2)
C8D 0.066(3) 0.034(3) 0.036(3) 0.002(2) 0.017(2) 0.004(2)
C9D 0.055(3) 0.060(4) 0.048(3) 0.000(3) 0.021(3) -0.014(3)
C10D 0.044(3) 0.087(5) 0.041(3) -0.006(3) 0.022(2) -0.003(3)
C11D 0.044(3) 0.058(3) 0.038(3) -0.002(2) 0.005(2) 0.010(2)
C12D 0.051(3) 0.041(3) 0.024(2) -0.0068(19) 0.002(2) 0.009(2)
C13D 0.044(3) 0.035(2) 0.026(2) 0.0021(19) -0.0052(19) -0.003(2)
C14D 0.039(3) 0.046(3) 0.047(3) -0.005(2) -0.007(2) -0.005(2)
C15D 0.057(3) 0.052(3) 0.044(3) -0.001(2) -0.001(2) -0.020(3)
C16D 0.041(3) 0.060(3) 0.032(3) 0.002(2) 0.000(2) 0.003(2)
C17D 0.043(3) 0.045(3) 0.032(2) 0.007(2) 0.005(2) 0.003(2)
C18D 0.043(3) 0.038(3) 0.034(2) 0.008(2) -0.001(2) 0.001(2)
C19D 0.0155(17) 0.031(2) 0.0221(19) 0.0059(16) 0.0010(14) 0.0010(15)
C20D 0.0218(19) 0.025(2) 0.029(2) 0.0026(16) 0.0019(16) 0.0011(15)
C21D 0.032(2) 0.034(2) 0.025(2) -0.0028(17) 0.0044(17) -0.0023(18)
C22D 0.026(2) 0.045(3) 0.023(2) 0.0051(18) 0.0037(17) -0.0012(18)
C23D 0.0220(19) 0.029(2) 0.029(2) 0.0071(17) 0.0059(16) -0.0001(16)
C24D 0.0228(19) 0.027(2) 0.024(2) 0.0045(16) 0.0025(15) -0.0037(16)
Cl1D 0.0457(6) 0.0259(5) 0.0375(6) 0.0017(4) -0.0017(5) -0.0086(5)
O1D 0.0389(19) 0.049(2) 0.050(2) -0.0070(17) -0.0085(15) 0.0002(16)
O2D 0.130(4) 0.136(5) 0.035(2) -0.028(3) 0.021(3) -0.080(4)
O3D 0.087(3) 0.071(3) 0.067(3) -0.001(2) 0.023(2) -0.042(3)
O4D 0.051(3) 0.041(2) 0.181(6) -0.005(3) -0.018(3) 0.0113(19)

loop_
_atom_type_symbol
_atom_type_description
_atom_type_scat_dispersion_real
_atom_type_scat_dispersion_imag
_atom_type_scat_source
C C 0.0033 0.0016 'International Tables Vol C Tables 4.2.6.8 and 6.1.1.4'
H H 0.0000 0.0000 'International Tables Vol C Tables 4.2.6.8 and 6.1.1.4'
N N 0.0061 0.0033 'International Tables Vol C Tables 4.2.6.8 and 6.1.1.4'
O O 0.0106 0.0060 'International Tables Vol C Tables 4.2.6.8 and 6.1.1.4'
Cl Cl 0.1484 0.1585 'International Tables Vol C Tables 4.2.6.8 and 6.1.1.4'

loop_
_geom_angle_atom_site_label_1
_geom_angle_atom_site_label_2
_geom_angle_atom_site_label_3
_geom_angle
C2A N1A N2A 110.9(4)
C2A N1A C19A 128.9(4)
N2A N1A C19A 120.2(4)
C1A N2A N1A 104.8(4)
C2A N3A C1A 106.9(4)
C2A N3A N4A 123.6(3)
C1A N3A N4A 129.5(3)
N3A N4A C6A 115.4(3)
N3A N4A C3A 114.9(3)
C6A N4A C3A 111.7(4)
N2A C1A N3A 110.1(4)
N2A C1A H1A 125.0
N3A C1A H1A 125.0
N1A C2A N3A 107.3(4)
N1A C2A H2A 126.3
N3A C2A H2A 126.3
C7A C3A N4A 115.8(4)
C7A C3A C4A 113.2(4)
N4A C3A C4A 100.7(4)
C7A C3A H3A 108.9
N4A C3A H3A 108.9
C4A C3A H3A 108.9
C5A C4A C3A 107.0(4)
C5A C4A H4A1 110.3
C3A C4A H4A1 110.3
C5A C4A H4A2 110.3
C3A C4A H4A2 110.3
H4A1 C4A H4A2 108.6
C4A C5A C6A 103.7(4)
C4A C5A H5A1 111.0
C6A C5A H5A1 111.0
C4A C5A H5A2 111.0
C6A C5A H5A2 111.0
H5A1 C5A H5A2 109.0
N4A C6A C13A 112.1(4)
N4A C6A C5A 99.6(4)
C13A C6A C5A 115.7(4)
N4A C6A H6A 109.7
C13A C6A H6A 109.7
C5A C6A H6A 109.7
C12A C7A C8A 118.5(4)
C12A C7A C3A 122.9(4)
C8A C7A C3A 118.5(4)
C9A C8A C7A 120.3(5)
C9A C8A H8A 119.9
C7A C8A H8A 119.9
C8A C9A C10A 120.5(5)
C8A C9A H9A 119.8
C10A C9A H9A 119.8
C9A C10A C11A 120.1(5)
C9A C10A H10A 120.0
C11A C10A H10A 120.0
C12A C11A C10A 119.0(5)
C12A C11A H11A 120.5
C10A C11A H11A 120.5
C11A C12A C7A 121.6(4)
C11A C12A H12A 119.2
C7A C12A H12A 119.2
C14A C13A C18A 119.7(5)
C14A C13A C6A 120.0(5)
C18A C13A C6A 120.4(5)
C13A C14A C15A 120.9(5)
C13A C14A H14A 119.6
C15A C14A H14A 119.6
C16A C15A C14A 119.6(6)
C16A C15A H15A 120.2
C14A C15A H15A 120.2
C15A C16A C17A 121.1(5)
C15A C16A H16A 119.4
C17A C16A H16A 119.4
C16A C17A C18A 119.5(6)
C16A C17A H17A 120.2
C18A C17A H17A 120.2
C13A C18A C17A 119.2(5)
C13A C18A H18A 120.4
C17A C18A H18A 120.4
C24A C19A C20A 122.6(5)
C24A C19A N1A 118.4(5)
C20A C19A N1A 118.9(5)
C19A C20A C21A 117.4(6)
C19A C20A H20A 121.3
C21A C20A H20A 121.3
C22A C21A C20A 120.1(7)
C22A C21A H21A 119.9
C20A C21A H21A 119.9
C23A C22A C21A 120.5(6)
C23A C22A H22A 119.8
C21A C22A H22A 119.8
C22A C23A C24A 119.7(7)
C22A C23A H23A 120.1
C24A C23A H23A 120.1
C19A C24A C23A 119.7(6)
C19A C24A H24A 120.1
C23A C24A H24A 120.1
O2A Cl1A O1A 136.1
O2A Cl1A O3A 113.9
O1A Cl1A O3A 104.2
O2A Cl1A O4A 96.3
O1A Cl1A O4A 92.7
O3A Cl1A O4A 107.0
O4E Cl1E O2E 119.6
O4E Cl1E O3E 103.9
O2E Cl1E O3E 129.8
O4E Cl1E O1E 112.8
O2E Cl1E O1E 73.4
O3E Cl1E O1E 113.1
C2B N1B N2B 110.6(3)
C2B N1B C19B 127.7(4)
N2B N1B C19B 121.8(4)
C1B N2B N1B 105.0(4)
C2B N3B C1B 107.2(4)
C2B N3B N4B 121.3(4)
C1B N3B N4B 131.5(4)
N3B N4B C6B 114.5(3)
N3B N4B C3B 113.8(3)
C6B N4B C3B 111.0(3)
N2B C1B N3B 110.4(4)
N2B C1B H1B 124.8
N3B C1B H1B 124.8
N1B C2B N3B 106.8(4)
N1B C2B H2B 126.6
N3B C2B H2B 126.6
N4B C3B C7B 117.7(4)
N4B C3B C4B 100.0(4)
C7B C3B C4B 114.1(5)
N4B C3B H3B 108.2
C7B C3B H3B 108.2
C4B C3B H3B 108.2
C5B C4B C3B 108.4(4)
C5B C4B H4B1 110.0
C3B C4B H4B1 110.0
C5B C4B H4B2 110.0
C3B C4B H4B2 110.0
H4B1 C4B H4B2 108.4
C4B C5B C6B 107.8(4)
C4B C5B H5B1 110.1
C6B C5B H5B1 110.1
C4B C5B H5B2 110.1
C6B C5B H5B2 110.1
H5B1 C5B H5B2 108.5
N4B C6B C13B 111.9(4)
N4B C6B C5B 99.4(3)
C13B C6B C5B 114.4(4)
N4B C6B H6B 110.2
C13B C6B H6B 110.2
C5B C6B H6B 110.2
C12B C7B C8B 118.6(6)
C12B C7B C3B 118.2(5)
C8B C7B C3B 123.1(5)
C9B C8B C7B 121.6(6)
C9B C8B H8B 119.2
C7B C8B H8B 119.2
C8B C9B C10B 120.6(7)
C8B C9B H9B 119.7
C10B C9B H9B 119.7
C9B C10B C11B 118.8(8)
C9B C10B H10B 120.6
C11B C10B H10B 120.6
C12B C11B C10B 120.5(7)
C12B C11B H11B 119.7
C10B C11B H11B 119.7
C7B C12B C11B 119.9(6)
C7B C12B H12B 120.1
C11B C12B H12B 120.1
C14B C13B C18B 119.4(5)
C14B C13B C6B 122.1(4)
C18B C13B C6B 118.5(5)
C13B C14B C15B 120.9(5)
C13B C14B H14B 119.5
C15B C14B H14B 119.5
C16B C15B C14B 120.1(6)
C16B C15B H15B 120.0
C14B C15B H15B 120.0
C15B C16B C17B 119.8(5)
C15B C16B H16B 120.1
C17B C16B H16B 120.1
C16B C17B C18B 121.1(5)
C16B C17B H17B 119.5
C18B C17B H17B 119.5
C17B C18B C13B 118.8(5)
C17B C18B H18B 120.6
C13B C18B H18B 120.6
C20B C19B C24B 123.9(5)
C20B C19B N1B 118.4(4)
C24B C19B N1B 117.7(5)
C19B C20B C21B 117.3(6)
C19B C20B H20B 121.3
C21B C20B H20B 121.3
C22B C21B C20B 120.7(7)
C22B C21B H21B 119.7
C20B C21B H21B 119.7
C21B C22B C23B 120.8(6)
C21B C22B H22B 119.6
C23B C22B H22B 119.6
C22B C23B C24B 119.9(7)
C22B C23B H23B 120.0
C24B C23B H23B 120.0
C19B C24B C23B 117.3(7)
C19B C24B H24B 121.4
C23B C24B H24B 121.4
O4B Cl1B O1B 120.6(5)
O4B Cl1B O2B 112.1(3)
O1B Cl1B O2B 112.0(3)
O4B Cl1B O3B 101.7(5)
O1B Cl1B O3B 101.3(4)
O2B Cl1B O3B 106.9(3)
C2C N1C N2C 110.9(3)
C2C N1C C19C 128.3(3)
N2C N1C C19C 120.7(3)
C1C N2C N1C 104.9(3)
C2C N3C C1C 105.7(3)
C2C N3C N4C 122.7(3)
C1C N3C N4C 131.5(4)
N3C N4C C3C 113.9(3)
N3C N4C C6C 117.2(4)
C3C N4C C6C 110.1(3)
N2C C1C N3C 111.8(4)
N2C C1C H1C 124.1
N3C C1C H1C 124.1
N1C C2C N3C 106.7(4)
N1C C2C H2C 126.6
N3C C2C H2C 126.6
C7C C3C N4C 111.9(3)
C7C C3C C4C 115.6(4)
N4C C3C C4C 99.0(3)
C7C C3C H3C 109.9
N4C C3C H3C 109.9
C4C C3C H3C 109.9
C5C C4C C3C 103.2(4)
C5C C4C H4C1 111.1
C3C C4C H4C1 111.1
C5C C4C H4C2 111.1
C3C C4C H4C2 111.1
H4C1 C4C H4C2 109.1
C4C C5C C6C 107.4(4)
C4C C5C H5C1 110.2
C6C C5C H5C1 110.2
C4C C5C H5C2 110.2
C6C C5C H5C2 110.2
H5C1 C5C H5C2 108.5
N4C C6C C13C 116.7(4)
N4C C6C C5C 101.6(4)
C13C C6C C5C 113.3(4)
N4C C6C H6C 108.3
C13C C6C H6C 108.3
C5C C6C H6C 108.3
C8C C7C C12C 117.5(4)
C8C C7C C3C 119.7(4)
C12C C7C C3C 122.6(4)
C9C C8C C7C 120.5(4)
C9C C8C H8C 119.8
C7C C8C H8C 119.8
C10C C9C C8C 120.6(5)
C10C C9C H9C 119.7
C8C C9C H9C 119.7
C9C C10C C11C 119.4(5)
C9C C10C H10C 120.3
C11C C10C H10C 120.3
C12C C11C C10C 121.3(4)
C12C C11C H11C 119.4
C10C C11C H11C 119.4
C11C C12C C7C 120.7(4)
C11C C12C H12C 119.7
C7C C12C H12C 119.7
C14C C13C C18C 119.5(5)
C14C C13C C6C 117.9(4)
C18C C13C C6C 122.5(4)
C13C C14C C15C 119.8(5)
C13C C14C H14C 120.1
C15C C14C H14C 120.1
C16C C15C C14C 119.9(5)
C16C C15C H15C 120.0
C14C C15C H15C 120.0
C17C C16C C15C 118.3(5)
C17C C16C H16C 120.9
C15C C16C H16C 120.9
C18C C17C C16C 121.1(5)
C18C C17C H17C 119.5
C16C C17C H17C 119.5
C17C C18C C13C 121.3(5)
C17C C18C H18C 119.4
C13C C18C H18C 119.4
C20C C19C C24C 122.6(4)
C20C C19C N1C 119.3(4)
C24C C19C N1C 118.1(3)
C19C C20C C21C 118.0(4)
C19C C20C H20C 121.0
C21C C20C H20C 121.0
C22C C21C C20C 121.1(4)
C22C C21C H21C 119.5
C20C C21C H21C 119.5
C21C C22C C23C 120.3(4)
C21C C22C H22C 119.8
C23C C22C H22C 119.8
C22C C23C C24C 119.8(4)
C22C C23C H23C 120.1
C24C C23C H23C 120.1
C19C C24C C23C 118.1(4)
C19C C24C H24C 120.9
C23C C24C H24C 120.9
O4C Cl1C O1C 113.6(4)
O4C Cl1C O3C 111.3(3)
O1C Cl1C O3C 108.4(3)
O4C Cl1C O2C 105.2(3)
O1C Cl1C O2C 109.2(3)
O3C Cl1C O2C 109.1(3)
C2D N1D N2D 111.5(3)
C2D N1D C19D 128.7(3)
N2D N1D C19D 119.7(3)
C1D N2D N1D 104.2(3)
C2D N3D C1D 106.2(3)
C2D N3D N4D 122.5(4)
C1D N3D N4D 131.2(3)
N3D N4D C3D 113.1(3)
N3D N4D C6D 115.3(4)
C3D N4D C6D 111.4(3)
N2D C1D N3D 111.1(4)
N2D C1D H1D 124.5
N3D C1D H1D 124.5
N1D C2D N3D 106.9(4)
N1D C2D H2D 126.6
N3D C2D H2D 126.6
C7D C3D N4D 112.2(4)
C7D C3D C4D 115.4(4)
N4D C3D C4D 97.5(4)
C7D C3D H3D 110.4
N4D C3D H3D 110.4
C4D C3D H3D 110.4
C5D C4D C3D 104.4(4)
C5D C4D H4D1 110.9
C3D C4D H4D1 110.9
C5D C4D H4D2 110.9
C3D C4D H4D2 110.9
H4D1 C4D H4D2 108.9
C4D C5D C6D 107.2(4)
C4D C5D H5D1 110.3
C6D C5D H5D1 110.3
C4D C5D H5D2 110.3
C6D C5D H5D2 110.3
H5D1 C5D H5D2 108.5
N4D C6D C13D 117.7(4)
N4D C6D C5D 100.8(4)
C13D C6D C5D 112.3(4)
N4D C6D H6D 108.5
C13D C6D H6D 108.5
C5D C6D H6D 108.5
C12D C7D C8D 118.9(5)
C12D C7D C3D 122.3(5)
C8D C7D C3D 118.7(4)
C9D C8D C7D 120.0(5)
C9D C8D H8D 120.0
C7D C8D H8D 120.0
C10D C9D C8D 121.1(6)
C10D C9D H9D 119.4
C8D C9D H9D 119.4
C9D C10D C11D 119.6(5)
C9D C10D H10D 120.2
C11D C10D H10D 120.2
C10D C11D C12D 120.9(5)
C10D C11D H11D 119.5
C12D C11D H11D 119.5
C7D C12D C11D 119.5(5)
C7D C12D H12D 120.2
C11D C12D H12D 120.2
C14D C13D C18D 119.0(5)
C14D C13D C6D 118.5(4)
C18D C13D C6D 122.4(4)
C13D C14D C15D 120.0(5)
C13D C14D H14D 120.0
C15D C14D H14D 120.0
C16D C15D C14D 120.7(5)
C16D C15D H15D 119.6
C14D C15D H15D 119.6
C15D C16D C17D 118.6(5)
C15D C16D H16D 120.7
C17D C16D H16D 120.7
C18D C17D C16D 120.8(5)
C18D C17D H17D 119.6
C16D C17D H17D 119.6
C17D C18D C13D 120.8(5)
C17D C18D H18D 119.6
C13D C18D H18D 119.6
C20D C19D C24D 122.8(4)
C20D C19D N1D 119.3(4)
C24D C19D N1D 117.9(3)
C19D C20D C21D 118.2(4)
C19D C20D H20D 120.9
C21D C20D H20D 120.9
C22D C21D C20D 120.7(4)
C22D C21D H21D 119.6
C20D C21D H21D 119.6
C23D C22D C21D 120.4(4)
C23D C22D H22D 119.8
C21D C22D H22D 119.8
C22D C23D C24D 120.7(4)
C22D C23D H23D 119.6
C24D C23D H23D 119.6
C23D C24D C19D 117.2(4)
C23D C24D H24D 121.4
C19D C24D H24D 121.4
O3D Cl1D O4D 113.4(3)
O3D Cl1D O2D 106.5(3)
O4D Cl1D O2D 109.6(4)
O3D Cl1D O1D 111.4(3)
O4D Cl1D O1D 106.6(3)
O2D Cl1D O1D 109.3(3)

loop_
_geom_bond_atom_site_label_1
_geom_bond_atom_site_label_2
_geom_bond_distance
N1A C2A 1.313(6)
N1A N2A 1.376(6)
N1A C19A 1.453(6)
N2A C1A 1.303(6)
N3A C2A 1.329(5)
N3A C1A 1.380(6)
N3A N4A 1.403(5)
N4A C6A 1.467(6)
N4A C3A 1.502(6)
C1A H1A 0.9500
C2A H2A 0.9500
C3A C7A 1.496(7)
C3A C4A 1.569(7)
C3A H3A 1.0000
C4A C5A 1.529(8)
C4A H4A1 0.9900
C4A H4A2 0.9900
C5A C6A 1.539(7)
C5A H5A1 0.9900
C5A H5A2 0.9900
C6A C13A 1.520(7)
C6A H6A 1.0000
C7A C12A 1.390(6)
C7A C8A 1.395(6)
C8A C9A 1.373(8)
C8A H8A 0.9500
C9A C10A 1.377(8)
C9A H9A 0.9500
C10A C11A 1.397(7)
C10A H10A 0.9500
C11A C12A 1.369(7)
C11A H11A 0.9500
C12A H12A 0.9500
C13A C14A 1.375(7)
C13A C18A 1.393(7)
C14A C15A 1.385(8)
C14A H14A 0.9500
C15A C16A 1.356(9)
C15A H15A 0.9500
C16A C17A 1.387(10)
C16A H16A 0.9500
C17A C18A 1.399(8)
C17A H17A 0.9500
C18A H18A 0.9500
C19A C24A 1.365(8)
C19A C20A 1.374(8)
C20A C21A 1.401(7)
C20A H20A 0.9500
C21A C22A 1.395(11)
C21A H21A 0.9500
C22A C23A 1.364(11)
C22A H22A 0.9500
C23A C24A 1.380(8)
C23A H23A 0.9500
C24A H24A 0.9500
Cl1A O2A 1.3364
Cl1A O1A 1.3671
Cl1A O3A 1.4491
Cl1A O4A 1.4908
Cl1E O4E 1.1788
Cl1E O2E 1.3059
Cl1E O3E 1.4170
Cl1E O1E 1.4447
N1B C2B 1.317(5)
N1B N2B 1.374(5)
N1B C19B 1.447(5)
N2B C1B 1.295(6)
N3B C2B 1.332(5)
N3B C1B 1.365(6)
N3B N4B 1.402(5)
N4B C6B 1.480(5)
N4B C3B 1.491(6)
C1B H1B 0.9500
C2B H2B 0.9500
C3B C7B 1.499(8)
C3B C4B 1.546(7)
C3B H3B 1.0000
C4B C5B 1.484(8)
C4B H4B1 0.9900
C4B H4B2 0.9900
C5B C6B 1.539(6)
C5B H5B1 0.9900
C5B H5B2 0.9900
C6B C13B 1.508(7)
C6B H6B 1.0000
C7B C12B 1.366(7)
C7B C8B 1.395(8)
C8B C9B 1.353(12)
C8B H8B 0.9500
C9B C10B 1.356(11)
C9B H9B 0.9500
C10B C11B 1.402(11)
C10B H10B 0.9500
C11B C12B 1.382(10)
C11B H11B 0.9500
C12B H12B 0.9500
C13B C14B 1.377(7)
C13B C18B 1.402(6)
C14B C15B 1.390(8)
C14B H14B 0.9500
C15B C16B 1.368(9)
C15B H15B 0.9500
C16B C17B 1.379(9)
C16B H16B 0.9500
C17B C18B 1.397(8)
C17B H17B 0.9500
C18B H18B 0.9500
C19B C20B 1.368(8)
C19B C24B 1.377(8)
C20B C21B 1.408(7)
C20B H20B 0.9500
C21B C22B 1.362(11)
C21B H21B 0.9500
C22B C23B 1.382(11)
C22B H22B 0.9500
C23B C24B 1.412(8)
C23B H23B 0.9500
C24B H24B 0.9500
Cl1B O4B 1.326(5)
Cl1B O1B 1.379(5)
Cl1B O2B 1.405(4)
Cl1B O3B 1.470(5)
N1C C2C 1.322(5)
N1C N2C 1.389(5)
N1C C19C 1.434(5)
N2C C1C 1.280(6)
N3C C2C 1.361(5)
N3C C1C 1.387(6)
N3C N4C 1.394(5)
N4C C3C 1.495(5)
N4C C6C 1.497(6)
C1C H1C 0.9500
C2C H2C 0.9500
C3C C7C 1.492(6)
C3C C4C 1.529(6)
C3C H3C 1.0000
C4C C5C 1.512(7)
C4C H4C1 0.9900
C4C H4C2 0.9900
C5C C6C 1.540(7)
C5C H5C1 0.9900
C5C H5C2 0.9900
C6C C13C 1.532(7)
C6C H6C 1.0000
C7C C8C 1.404(6)
C7C C12C 1.417(6)
C8C C9C 1.395(7)
C8C H8C 0.9500
C9C C10C 1.366(8)
C9C H9C 0.9500
C10C C11C 1.389(7)
C10C H10C 0.9500
C11C C12C 1.359(6)
C11C H11C 0.9500
C12C H12C 0.9500
C13C C14C 1.366(7)
C13C C18C 1.372(7)
C14C C15C 1.420(8)
C14C H14C 0.9500
C15C C16C 1.390(8)
C15C H15C 0.9500
C16C C17C 1.385(8)
C16C H16C 0.9500
C17C C18C 1.365(7)
C17C H17C 0.9500
C18C H18C 0.9500
C19C C20C 1.382(6)
C19C C24C 1.394(6)
C20C C21C 1.387(6)
C20C H20C 0.9500
C21C C22C 1.381(6)
C21C H21C 0.9500
C22C C23C 1.389(6)
C22C H22C 0.9500
C23C C24C 1.400(6)
C23C H23C 0.9500
C24C H24C 0.9500
Cl1C O4C 1.352(5)
Cl1C O1C 1.413(4)
Cl1C O3C 1.426(4)
Cl1C O2C 1.432(5)
N1D C2D 1.320(5)
N1D N2D 1.371(5)
N1D C19D 1.446(5)
N2D C1D 1.309(6)
N3D C2D 1.346(5)
N3D C1D 1.377(6)
N3D N4D 1.409(5)
N4D C3D 1.497(6)
N4D C6D 1.499(6)
C1D H1D 0.9500
C2D H2D 0.9500
C3D C7D 1.493(7)
C3D C4D 1.539(6)
C3D H3D 1.0000
C4D C5D 1.517(8)
C4D H4D1 0.9900
C4D H4D2 0.9900
C5D C6D 1.551(7)
C5D H5D1 0.9900
C5D H5D2 0.9900
C6D C13D 1.521(7)
C6D H6D 1.0000
C7D C12D 1.382(7)
C7D C8D 1.402(7)
C8D C9D 1.387(8)
C8D H8D 0.9500
C9D C10D 1.342(9)
C9D H9D 0.9500
C10D C11D 1.386(8)
C10D H10D 0.9500
C11D C12D 1.387(7)
C11D H11D 0.9500
C12D H12D 0.9500
C13D C14D 1.372(7)
C13D C18D 1.393(7)
C14D C15D 1.396(8)
C14D H14D 0.9500
C15D C16D 1.381(8)
C15D H15D 0.9500
C16D C17D 1.384(7)
C16D H16D 0.9500
C17D C18D 1.366(7)
C17D H17D 0.9500
C18D H18D 0.9500
C19D C20D 1.372(6)
C19D C24D 1.399(6)
C20D C21D 1.388(6)
C20D H20D 0.9500
C21D C22D 1.377(6)
C21D H21D 0.9500
C22D C23D 1.375(6)
C22D H22D 0.9500
C23D C24D 1.396(6)
C23D H23D 0.9500
C24D H24D 0.9500
Cl1D O3D 1.388(4)
Cl1D O4D 1.401(4)
Cl1D O2D 1.419(4)
Cl1D O1D 1.442(3)

loop_
_geom_torsion_atom_site_label_1
_geom_torsion_atom_site_label_2
_geom_torsion_atom_site_label_3
_geom_torsion_atom_site_label_4
_geom_torsion
C2A N1A N2A C1A -0.5(5)
C19A N1A N2A C1A -179.1(4)
C2A N3A N4A C6A 140.9(4)
C1A N3A N4A C6A -37.3(6)
C2A N3A N4A C3A -87.0(5)
C1A N3A N4A C3A 94.9(5)
N1A N2A C1A N3A -0.1(5)
C2A N3A C1A N2A 0.7(5)
N4A N3A C1A N2A 179.1(4)
N2A N1A C2A N3A 1.0(4)
C19A N1A C2A N3A 179.4(4)
C1A N3A C2A N1A -1.0(4)
N4A N3A C2A N1A -179.5(3)
N3A N4A C3A C7A -34.4(5)
C6A N4A C3A C7A 99.5(5)
N3A N4A C3A C4A -156.8(4)
C6A N4A C3A C4A -22.9(5)
C7A C3A C4A C5A -128.4(5)
N4A C3A C4A C5A -4.2(5)
C3A C4A C5A C6A 27.6(6)
N3A N4A C6A C13A -63.4(5)
C3A N4A C6A C13A 162.9(4)
N3A N4A C6A C5A 173.6(4)
C3A N4A C6A C5A 40.0(5)
C4A C5A C6A N4A -39.6(5)
C4A C5A C6A C13A -159.9(5)
N4A C3A C7A C12A -57.4(6)
C4A C3A C7A C12A 58.2(6)
N4A C3A C7A C8A 125.7(5)
C4A C3A C7A C8A -118.8(5)
C12A C7A C8A C9A -0.6(8)
C3A C7A C8A C9A 176.5(5)
C7A C8A C9A C10A 1.7(10)
C8A C9A C10A C11A -1.4(10)
C9A C10A C11A C12A 0.2(9)
C10A C11A C12A C7A 0.9(8)
C8A C7A C12A C11A -0.6(7)
C3A C7A C12A C11A -177.6(5)
N4A C6A C13A C14A 124.3(5)
C5A C6A C13A C14A -122.4(5)
N4A C6A C13A C18A -56.0(6)
C5A C6A C13A C18A 57.3(6)
C18A C13A C14A C15A -2.6(7)
C6A C13A C14A C15A 177.1(4)
C13A C14A C15A C16A 1.5(8)
C14A C15A C16A C17A 0.3(9)
C15A C16A C17A C18A -1.1(9)
C14A C13A C18A C17A 1.8(7)
C6A C13A C18A C17A -177.9(5)
C16A C17A C18A C13A 0.0(8)
C2A N1A C19A C24A -166.6(4)
N2A N1A C19A C24A 11.7(6)
C2A N1A C19A C20A 10.4(6)
N2A N1A C19A C20A -171.3(4)
C24A C19A C20A C21A -1.4(7)
N1A C19A C20A C21A -178.2(4)
C19A C20A C21A C22A 0.2(7)
C20A C21A C22A C23A 0.9(8)
C21A C22A C23A C24A -1.0(8)
C20A C19A C24A C23A 1.3(7)
N1A C19A C24A C23A 178.2(4)
C22A C23A C24A C19A -0.1(8)
C2B N1B N2B C1B -2.1(5)
C19B N1B N2B C1B 178.7(4)
C2B N3B N4B C6B 136.8(4)
C1B N3B N4B C6B -44.4(6)
C2B N3B N4B C3B -93.9(5)
C1B N3B N4B C3B 84.9(5)
N1B N2B C1B N3B 1.7(5)
C2B N3B C1B N2B -0.9(5)
N4B N3B C1B N2B -179.8(4)
N2B N1B C2B N3B 1.6(5)
C19B N1B C2B N3B -179.2(4)
C1B N3B C2B N1B -0.5(5)
N4B N3B C2B N1B 178.6(3)
N3B N4B C3B C7B -40.5(5)
C6B N4B C3B C7B 90.5(5)
N3B N4B C3B C4B -164.6(5)
C6B N4B C3B C4B -33.6(6)
N4B C3B C4B C5B 14.8(8)
C7B C3B C4B C5B -111.8(7)
C3B C4B C5B C6B 7.1(8)
N3B N4B C6B C13B -70.4(5)
C3B N4B C6B C13B 158.9(4)
N3B N4B C6B C5B 168.3(4)
C3B N4B C6B C5B 37.7(5)
C4B C5B C6B N4B -25.9(6)
C4B C5B C6B C13B -145.3(6)
N4B C3B C7B C12B 117.1(5)
C4B C3B C7B C12B -126.1(5)
N4B C3B C7B C8B -65.5(6)
C4B C3B C7B C8B 51.3(7)
C12B C7B C8B C9B -0.8(10)
C3B C7B C8B C9B -178.2(7)
C7B C8B C9B C10B 3.0(14)
C8B C9B C10B C11B -2.8(16)
C9B C10B C11B C12B 0.5(15)
C8B C7B C12B C11B -1.5(9)
C3B C7B C12B C11B 176.1(6)
C10B C11B C12B C7B 1.7(12)
N4B C6B C13B C14B -52.2(6)
C5B C6B C13B C14B 59.9(6)
N4B C6B C13B C18B 129.4(4)
C5B C6B C13B C18B -118.5(5)
C18B C13B C14B C15B 1.8(7)
C6B C13B C14B C15B -176.6(4)
C13B C14B C15B C16B -1.4(8)
C14B C15B C16B C17B 0.4(8)
C15B C16B C17B C18B 0.1(8)
C16B C17B C18B C13B 0.3(7)
C14B C13B C18B C17B -1.3(7)
C6B C13B C18B C17B 177.2(4)
C2B N1B C19B C20B 18.5(6)
N2B N1B C19B C20B -162.4(4)
C2B N1B C19B C24B -159.4(4)
N2B N1B C19B C24B 19.7(6)
C24B C19B C20B C21B -1.4(7)
N1B C19B C20B C21B -179.1(4)
C19B C20B C21B C22B 2.0(8)
C20B C21B C22B C23B -2.8(9)
C21B C22B C23B C24B 2.9(9)
C20B C19B C24B C23B 1.5(7)
N1B C19B C24B C23B 179.2(4)
C22B C23B C24B C19B -2.2(7)
C2C N1C N2C C1C -1.3(4)
C19C N1C N2C C1C -177.9(4)
C2C N3C N4C C3C 133.2(4)
C1C N3C N4C C3C -40.8(6)
C2C N3C N4C C6C -96.2(5)
C1C N3C N4C C6C 89.8(5)
N1C N2C C1C N3C 0.1(5)
C2C N3C C1C N2C 1.1(5)
N4C N3C C1C N2C 175.8(4)
N2C N1C C2C N3C 2.0(4)
C19C N1C C2C N3C 178.3(3)
C1C N3C C2C N1C -1.8(4)
N4C N3C C2C N1C -177.1(3)
N3C N4C C3C C7C -63.9(5)
C6C N4C C3C C7C 162.1(4)
N3C N4C C3C C4C 173.7(3)
C6C N4C C3C C4C 39.7(4)
C7C C3C C4C C5C -161.2(4)
N4C C3C C4C C5C -41.6(4)
C3C C4C C5C C6C 31.1(5)
N3C N4C C6C C13C -29.6(5)
C3C N4C C6C C13C 102.7(5)
N3C N4C C6C C5C -153.3(4)
C3C N4C C6C C5C -21.0(5)
C4C C5C C6C N4C -6.9(5)
C4C C5C C6C C13C -133.0(4)
N4C C3C C7C C8C 130.3(4)
C4C C3C C7C C8C -117.3(4)
N4C C3C C7C C12C -54.3(5)
C4C C3C C7C C12C 58.0(5)
C12C C7C C8C C9C -1.1(6)
C3C C7C C8C C9C 174.5(4)
C7C C8C C9C C10C -0.4(7)
C8C C9C C10C C11C 1.4(7)
C9C C10C C11C C12C -0.9(7)
C10C C11C C12C C7C -0.5(7)
C8C C7C C12C C11C 1.5(6)
C3C C7C C12C C11C -174.0(4)
N4C C6C C13C C14C 124.8(5)
C5C C6C C13C C14C -117.6(5)
N4C C6C C13C C18C -58.3(6)
C5C C6C C13C C18C 59.2(6)
C18C C13C C14C C15C -1.5(8)
C6C C13C C14C C15C 175.4(5)
C13C C14C C15C C16C 3.0(8)
C14C C15C C16C C17C -2.5(8)
C15C C16C C17C C18C 0.6(8)
C16C C17C C18C C13C 0.9(7)
C14C C13C C18C C17C -0.4(7)
C6C C13C C18C C17C -177.2(4)
C2C N1C C19C C20C 15.3(6)
N2C N1C C19C C20C -168.7(3)
C2C N1C C19C C24C -164.9(4)
N2C N1C C19C C24C 11.1(5)
C24C C19C C20C C21C 0.6(6)
N1C C19C C20C C21C -179.6(4)
C19C C20C C21C C22C 0.2(6)
C20C C21C C22C C23C -0.5(6)
C21C C22C C23C C24C -0.1(6)
C20C C19C C24C C23C -1.1(6)
N1C C19C C24C C23C 179.1(3)
C22C C23C C24C C19C 0.8(6)
C2D N1D N2D C1D -1.4(5)
C19D N1D N2D C1D -178.9(3)
C2D N3D N4D C3D 137.5(4)
C1D N3D N4D C3D -38.4(6)
C2D N3D N4D C6D -92.6(5)
C1D N3D N4D C6D 91.5(5)
N1D N2D C1D N3D 0.5(5)
C2D N3D C1D N2D 0.4(5)
N4D N3D C1D N2D 176.8(4)
N2D N1D C2D N3D 1.6(5)
C19D N1D C2D N3D 178.9(3)
C1D N3D C2D N1D -1.2(5)
N4D N3D C2D N1D -178.0(4)
N3D N4D C3D C7D -65.9(5)
C6D N4D C3D C7D 162.3(4)
N3D N4D C3D C4D 172.6(4)
C6D N4D C3D C4D 40.8(4)
C7D C3D C4D C5D -159.8(4)
N4D C3D C4D C5D -40.9(4)
C3D C4D C5D C6D 29.4(5)
N3D N4D C6D C13D -31.8(5)
C3D N4D C6D C13D 98.9(5)
N3D N4D C6D C5D -154.3(4)
C3D N4D C6D C5D -23.6(5)
C4D C5D C6D N4D -4.5(5)
C4D C5D C6D C13D -130.7(4)
N4D C3D C7D C12D -48.8(6)
C4D C3D C7D C12D 61.7(6)
N4D C3D C7D C8D 134.9(4)
C4D C3D C7D C8D -114.6(5)
C12D C7D C8D C9D 0.3(7)
C3D C7D C8D C9D 176.7(4)
C7D C8D C9D C10D -0.8(8)
C8D C9D C10D C11D 1.1(8)
C9D C10D C11D C12D -0.8(8)
C8D C7D C12D C11D 0.0(6)
C3D C7D C12D C11D -176.3(4)
C10D C11D C12D C7D 0.3(7)
N4D C6D C13D C14D 130.4(5)
C5D C6D C13D C14D -113.2(5)
N4D C6D C13D C18D -53.5(6)
C5D C6D C13D C18D 62.9(6)
C18D C13D C14D C15D -1.4(7)
C6D C13D C14D C15D 174.8(4)
C13D C14D C15D C16D 2.1(8)
C14D C15D C16D C17D -1.2(7)
C15D C16D C17D C18D -0.4(7)
C16D C17D C18D C13D 1.1(7)
C14D C13D C18D C17D -0.2(7)
C6D C13D C18D C17D -176.3(4)
C2D N1D C19D C20D -164.3(4)
N2D N1D C19D C20D 12.7(5)
C2D N1D C19D C24D 14.6(6)
N2D N1D C19D C24D -168.4(3)
C24D C19D C20D C21D -0.1(6)
N1D C19D C20D C21D 178.7(3)
C19D C20D C21D C22D -0.7(6)
C20D C21D C22D C23D 1.1(6)
C21D C22D C23D C24D -0.7(6)
C22D C23D C24D C19D -0.1(6)
C20D C19D C24D C23D 0.4(6)
N1D C19D C24D C23D -178.4(3)
